data_4516795
loop_
_publ_author_name
'Asadi, Beheshteh'
'Landarani-Isfahani, Amir'
'Mohammadpoor-Baltork, Iraj'
'Tangestaninejad, Shahram'
'Moghadam, Majid'
'Mirkhani, Valiollah'
'Amiri Rudbari, Hadi'

_publ_section_title
;
 Diastereoselective Synthesis of Symmetrical and Unsymmetrical
 Tetrahydropyridines Catalyzed by Bi(III) Immobilized on Triazine
 Dendrimer Stabilized Magnetic Nanoparticles.
;
_journal_issue 6
_journal_name_full 'ACS combinatorial science'
_journal_page_first 356
_journal_page_last 364
_journal_paper_doi 10.1021/acscombsci.6b00180
_journal_volume 19
_journal_year 2017
_chemical_formula_sum 'C34 H34 N2 O4'
_chemical_formula_weight 534.63
_space_group_IT_number 14
_space_group_name_Hall '-P 2ybc'
_space_group_name_H-M_alt 'P 1 21/c 1'
_symmetry_cell_setting monoclinic
_symmetry_space_group_name_H-M 'P 1 21/c 1'
_atom_sites_solution_hydrogens geom
_atom_sites_solution_primary direct
_atom_sites_solution_secondary difmap
_audit_creation_method SHELXL-97
_cell_angle_alpha 90.00
_cell_angle_beta 90.29(3)
_cell_angle_gamma 90.00
_cell_formula_units_Z 8
_cell_length_a 14.612(3)
_cell_length_b 31.468(6)
_cell_length_c 12.380(3)
_cell_measurement_reflns_used 48957
_cell_measurement_temperature 298(2)
_cell_measurement_theta_max 29.2
_cell_measurement_theta_min 2.6
_cell_volume 5692(2)
_computing_cell_refinement 'X-AREA (Stoe & Cie, 2005)'
_computing_data_collection 'X-AREA (Stoe & Cie, 2005)'
_computing_data_reduction 'X-AREA (Stoe & Cie, 2005)'
_computing_molecular_graphics 'ORTEP-3 (Farrugia, 1997)'
_computing_publication_material 'WinGX (Farrugia, 1999)'
_computing_structure_refinement 'SHELXTL (Sheldrick, 2008)'
_computing_structure_solution 'SHELXTL (Sheldrick, 2008)'
_diffrn_ambient_temperature 298(2)
_diffrn_measured_fraction_theta_full 0.976
_diffrn_measured_fraction_theta_max 0.976
_diffrn_measurement_device_type 'Stoe IPDS-II'
_diffrn_measurement_method 'rotation method'
_diffrn_radiation_monochromator graphite
_diffrn_radiation_source 'fine-focus sealed tube'
_diffrn_radiation_type MoK\a
_diffrn_radiation_wavelength 0.71073
_diffrn_reflns_av_R_equivalents 0.1065
_diffrn_reflns_av_sigmaI/netI 0.1374
_diffrn_reflns_limit_h_max 17
_diffrn_reflns_limit_h_min -17
_diffrn_reflns_limit_k_max 37
_diffrn_reflns_limit_k_min -34
_diffrn_reflns_limit_l_max 14
_diffrn_reflns_limit_l_min -14
_diffrn_reflns_number 30350
_diffrn_reflns_theta_full 25.00
_diffrn_reflns_theta_max 25.00
_diffrn_reflns_theta_min 2.54
_exptl_absorpt_coefficient_mu 0.082
_exptl_absorpt_correction_type none
_exptl_crystal_colour colorless
_exptl_crystal_density_diffrn 1.248
_exptl_crystal_density_method 'not measured'
_exptl_crystal_description flat
_exptl_crystal_F_000 2272
_exptl_crystal_size_max 0.21
_exptl_crystal_size_mid 0.18
_exptl_crystal_size_min 0.08
_refine_diff_density_max 0.250
_refine_diff_density_min -0.172
_refine_diff_density_rms 0.045
_refine_ls_extinction_method none
_refine_ls_goodness_of_fit_ref 0.829
_refine_ls_hydrogen_treatment mixed
_refine_ls_matrix_type full
_refine_ls_number_parameters 729
_refine_ls_number_reflns 9791
_refine_ls_number_restraints 1
_refine_ls_restrained_S_all 0.829
_refine_ls_R_factor_all 0.1688
_refine_ls_R_factor_gt 0.0688
_refine_ls_shift/su_max 0.001
_refine_ls_shift/su_mean 0.000
_refine_ls_structure_factor_coef Fsqd
_refine_ls_weighting_details 'calc w=1/[\s^2^(Fo^2^)+(0.0745P)^2^+0.0000P] where P=(Fo^2^+2Fc^2^)/3'
_refine_ls_weighting_scheme calc
_refine_ls_wR_factor_gt 0.1552
_refine_ls_wR_factor_ref 0.1822
_reflns_number_gt 3558
_reflns_number_total 9791
_reflns_threshold_expression >2\s(I)
_cod_data_source_file co6b00180_si_002.cif
_cod_data_source_block mp21c
_cod_depositor_comments
;
The following automatic conversions were performed:

data item '_symmetry_cell_setting' value 'Monoclinic' was changed to
'monoclinic' in accordance with the
/home/saulius/struct/COD-crude-data/automatic-downloads/DataCite-retrospective/ACS/depositions/lib/dictionaries/cif_core.dic
dictionary named 'cif_core.dic' version 2.4.2 last updated on
2011-04-26.

Automatic conversion script
Id: cif_fix_values 6909 2019-04-08 15:41:33Z antanas 
;
_cod_original_sg_symbol_H-M 'P2(1)/c  '
_cod_database_code 4516795

loop_
_symmetry_equiv_pos_as_xyz
'x, y, z'
'-x, y+1/2, -z+1/2'
'-x, -y, -z'
'x, -y-1/2, z-1/2'

loop_
_atom_site_label
_atom_site_type_symbol
_atom_site_fract_x
_atom_site_fract_y
_atom_site_fract_z
_atom_site_U_iso_or_equiv
_atom_site_adp_type
_atom_site_occupancy
_atom_site_symmetry_multiplicity
_atom_site_calc_flag
_atom_site_refinement_flags
N4 N 0.8244(2) 0.38661(11) 0.3238(3) 0.0490(8) Uani 1 1 d .
O5 O 0.7546(2) 0.26943(11) 0.1969(3) 0.0748(9) Uani 1 1 d .
N2 N 0.3262(2) 0.38655(11) 0.8961(2) 0.0524(9) Uani 1 1 d .
O1 O 0.2570(2) 0.26938(12) 1.0205(3) 0.0843(10) Uani 1 1 d .
O3 O 0.5635(2) 0.44131(12) 0.9044(3) 0.0733(9) Uani 1 1 d .
O4 O 0.5200(2) 0.43174(12) 0.6726(3) 0.0777(10) Uani 1 1 d .
O7 O 1.0592(2) 0.43910(14) 0.3084(3) 0.0925(12) Uani 1 1 d .
N1 N 0.5573(3) 0.30805(15) 0.8968(3) 0.0665(11) Uani 1 1 d .
C41 C 0.9806(3) 0.33336(15) 0.3483(3) 0.0533(11) Uani 1 1 d .
O2 O 0.6487(2) 0.38219(13) 0.8991(3) 0.0903(12) Uani 1 1 d .
C8 C 0.4906(3) 0.37670(14) 0.8616(3) 0.0501(10) Uani 1 1 d .
C46 C 0.8295(3) 0.33409(15) 0.1728(3) 0.0534(11) Uani 1 1 d .
O8 O 1.0172(3) 0.43144(14) 0.5497(3) 0.0948(13) Uani 1 1 d .
C12 C 0.3324(3) 0.33428(15) 1.0463(3) 0.0553(11) Uani 1 1 d .
O6 O 1.1465(2) 0.38118(14) 0.3260(3) 0.0984(12) Uani 1 1 d .
C44 C 0.8173(3) 0.34142(14) 0.2936(3) 0.0502(10) Uani 1 1 d .
H44 H 0.7558 0.3317 0.3129 0.060 Uiso 1 1 calc R
C45 C 0.8862(3) 0.31497(15) 0.3586(3) 0.0539(11) Uani 1 1 d .
H45A H 0.8685 0.3146 0.4340 0.065 Uiso 1 1 calc R
H45B H 0.8860 0.2859 0.3323 0.065 Uiso 1 1 calc R
C7 C 0.4844(3) 0.33404(15) 0.8741(3) 0.0527(11) Uani 1 1 d .
C10 C 0.3201(3) 0.34165(14) 0.9244(3) 0.0504(10) Uani 1 1 d .
H10 H 0.2586 0.3318 0.9044 0.060 Uiso 1 1 calc R
N3 N 1.0530(3) 0.30657(14) 0.3283(3) 0.0643(10) Uani 1 1 d D
C9 C 0.4047(3) 0.40078(14) 0.8296(3) 0.0493(10) Uani 1 1 d .
H9 H 0.4155 0.4308 0.8468 0.059 Uiso 1 1 calc R
C19 C 0.2501(3) 0.41326(15) 0.9097(3) 0.0528(11) Uani 1 1 d .
C47 C 0.8748(3) 0.36291(17) 0.1075(3) 0.0650(13) Uani 1 1 d .
H47 H 0.8962 0.3883 0.1364 0.078 Uiso 1 1 calc R
C53 C 0.7488(3) 0.41310(14) 0.3091(3) 0.0516(10) Uani 1 1 d .
C25 C 0.3803(3) 0.39839(14) 0.7071(3) 0.0540(11) Uani 1 1 d .
C40 C 1.0463(3) 0.26627(17) 0.2771(4) 0.0629(12) Uani 1 1 d .
C56 C 0.5986(4) 0.46825(19) 0.2766(4) 0.0803(16) Uani 1 1 d .
H56 H 0.5493 0.4865 0.2658 0.096 Uiso 1 1 calc R
C55 C 0.6026(3) 0.42935(19) 0.2248(4) 0.0753(15) Uani 1 1 d .
H55 H 0.5554 0.4213 0.1784 0.090 Uiso 1 1 calc R
C30 C 0.4404(3) 0.41563(16) 0.6311(4) 0.0644(13) Uani 1 1 d .
C57 C 0.6693(3) 0.47915(16) 0.3445(4) 0.0674(13) Uani 1 1 d .
H57 H 0.6673 0.5051 0.3803 0.081 Uiso 1 1 calc R
C20 C 0.1758(3) 0.40054(18) 0.9736(4) 0.0701(14) Uani 1 1 d .
H20 H 0.1769 0.3741 1.0073 0.084 Uiso 1 1 calc R
C26 C 0.2993(3) 0.38194(16) 0.6700(4) 0.0667(13) Uani 1 1 d .
H26 H 0.2591 0.3701 0.7195 0.080 Uiso 1 1 calc R
C6 C 0.5504(3) 0.26728(15) 0.9450(3) 0.0546(11) Uani 1 1 d .
C42 C 0.9874(3) 0.37597(16) 0.3607(3) 0.0555(11) Uani 1 1 d .
C32 C 0.5742(3) 0.39928(18) 0.8889(4) 0.0623(12) Uani 1 1 d .
C51 C 0.7971(3) 0.29702(16) 0.1274(4) 0.0635(12) Uani 1 1 d .
C16 C 0.3110(3) 0.28816(19) 1.2009(4) 0.0761(16) Uani 1 1 d .
H16 H 0.2885 0.2632 1.2309 0.091 Uiso 1 1 calc R
C11 C 0.3893(3) 0.31511(14) 0.8602(3) 0.0513(10) Uani 1 1 d .
H11A H 0.3889 0.2860 0.8861 0.062 Uiso 1 1 calc R
H11B H 0.3724 0.3150 0.7843 0.062 Uiso 1 1 calc R
C23 C 0.1708(4) 0.47959(19) 0.8745(4) 0.0824(16) Uani 1 1 d .
H23 H 0.1690 0.5060 0.8411 0.099 Uiso 1 1 calc R
C14 C 0.3922(3) 0.3540(2) 1.2215(4) 0.0768(15) Uani 1 1 d .
H14 H 0.4253 0.3729 1.2639 0.092 Uiso 1 1 calc R
C13 C 0.3770(3) 0.36232(17) 1.1118(3) 0.0654(13) Uani 1 1 d .
H13 H 0.3980 0.3878 1.0828 0.079 Uiso 1 1 calc R
C17 C 0.2987(3) 0.29635(16) 1.0921(4) 0.0625(12) Uani 1 1 d .
C24 C 0.2459(3) 0.45315(16) 0.8614(3) 0.0641(13) Uani 1 1 d .
H24 H 0.2946 0.4623 0.8194 0.077 Uiso 1 1 calc R
C29 C 0.4168(5) 0.41500(18) 0.5200(4) 0.0829(18) Uani 1 1 d .
H29 H 0.4568 0.4259 0.4688 0.100 Uiso 1 1 calc R
C59 C 0.8788(3) 0.39784(15) 0.5138(3) 0.0598(12) Uani 1 1 d .
C49 C 0.8570(4) 0.3174(2) -0.0467(4) 0.0834(16) Uani 1 1 d .
H49 H 0.8669 0.3118 -0.1195 0.100 Uiso 1 1 calc R
C39 C 1.0148(3) 0.26304(19) 0.1716(4) 0.0742(14) Uani 1 1 d .
H39 H 0.9965 0.2872 0.1341 0.089 Uiso 1 1 calc R
C35 C 1.0711(4) 0.22992(18) 0.3308(4) 0.0735(14) Uani 1 1 d .
H35 H 1.0908 0.2318 0.4021 0.088 Uiso 1 1 calc R
C18 C 0.2483(4) 0.22655(18) 1.0529(5) 0.0902(17) Uani 1 1 d .
H18A H 0.2183 0.2107 0.9968 0.135 Uiso 1 1 calc R
H18B H 0.2127 0.2251 1.1178 0.135 Uiso 1 1 calc R
H18C H 0.3079 0.2148 1.0661 0.135 Uiso 1 1 calc R
C48 C 0.8885(4) 0.3538(2) -0.0022(4) 0.0846(17) Uani 1 1 d .
H48 H 0.9198 0.3731 -0.0450 0.102 Uiso 1 1 calc R
C63 C 0.9155(5) 0.4145(2) 0.7008(4) 0.0920(19) Uani 1 1 d .
H63 H 0.9560 0.4255 0.7517 0.110 Uiso 1 1 calc R
C36 C 1.0676(4) 0.1909(2) 0.2818(5) 0.0932(18) Uani 1 1 d .
H36 H 1.0869 0.1668 0.3189 0.112 Uiso 1 1 calc R
C33 C 0.6472(4) 0.4648(2) 0.9258(5) 0.0943(18) Uani 1 1 d .
H33A H 0.6952 0.4558 0.8769 0.113 Uiso 1 1 calc R
H33B H 0.6677 0.4600 0.9994 0.113 Uiso 1 1 calc R
C5 C 0.5195(4) 0.26212(19) 1.0509(4) 0.0773(15) Uani 1 1 d .
H5 H 0.5041 0.2860 1.0912 0.093 Uiso 1 1 calc R
C66 C 1.0707(4) 0.39786(19) 0.3329(4) 0.0689(13) Uani 1 1 d .
C58 C 0.7428(3) 0.45294(15) 0.3609(3) 0.0593(12) Uani 1 1 d .
H58 H 0.7897 0.4615 0.4070 0.071 Uiso 1 1 calc R
C43 C 0.9018(3) 0.40003(14) 0.3916(3) 0.0536(11) Uani 1 1 d .
H43 H 0.9132 0.4300 0.3749 0.064 Uiso 1 1 calc R
C37 C 1.0348(4) 0.1875(2) 0.1751(6) 0.0936(19) Uani 1 1 d .
H37 H 1.0297 0.1612 0.1417 0.112 Uiso 1 1 calc R
C50 C 0.8101(3) 0.28861(19) 0.0161(4) 0.0771(16) Uani 1 1 d .
H50 H 0.7871 0.2638 -0.0144 0.093 Uiso 1 1 calc R
C64 C 0.9371(4) 0.41386(18) 0.5902(4) 0.0737(14) Uani 1 1 d .
C28 C 0.3331(5) 0.3979(2) 0.4885(4) 0.0850(17) Uani 1 1 d .
H28 H 0.3177 0.3975 0.4155 0.102 Uiso 1 1 calc R
C54 C 0.6763(3) 0.40209(16) 0.2410(4) 0.0648(12) Uani 1 1 d .
H54 H 0.6772 0.3760 0.2058 0.078 Uiso 1 1 calc R
C21 C 0.1018(4) 0.4266(2) 0.9866(5) 0.0958(19) Uani 1 1 d .
H21 H 0.0526 0.4179 1.0287 0.115 Uiso 1 1 calc R
C22 C 0.1005(4) 0.4665(3) 0.9361(5) 0.108(2) Uani 1 1 d .
H22 H 0.0503 0.4842 0.9454 0.130 Uiso 1 1 calc R
C15 C 0.3575(4) 0.3175(2) 1.2654(4) 0.0840(17) Uani 1 1 d .
H15 H 0.3651 0.3122 1.3388 0.101 Uiso 1 1 calc R
C60 C 0.7959(4) 0.38070(16) 0.5494(4) 0.0715(14) Uani 1 1 d .
H60 H 0.7554 0.3689 0.4997 0.086 Uiso 1 1 calc R
C31 C 0.5823(4) 0.4517(2) 0.5984(5) 0.120(3) Uani 1 1 d .
H31A H 0.6351 0.4617 0.6372 0.180 Uiso 1 1 calc R
H31B H 0.5524 0.4752 0.5637 0.180 Uiso 1 1 calc R
H31C H 0.6009 0.4314 0.5448 0.180 Uiso 1 1 calc R
C1 C 0.5744(4) 0.23096(18) 0.8895(4) 0.0760(14) Uani 1 1 d .
H1A H 0.5958 0.2328 0.8190 0.091 Uiso 1 1 calc R
C4 C 0.5116(4) 0.2232(2) 1.0957(5) 0.0883(18) Uani 1 1 d .
H4 H 0.4899 0.2205 1.1659 0.106 Uiso 1 1 calc R
C62 C 0.8315(5) 0.3980(2) 0.7308(5) 0.0905(18) Uani 1 1 d .
H62 H 0.8148 0.3986 0.8032 0.109 Uiso 1 1 calc R
C27 C 0.2743(4) 0.38224(17) 0.5602(4) 0.0799(15) Uani 1 1 d .
H27 H 0.2178 0.3717 0.5379 0.096 Uiso 1 1 calc R
C38 C 1.0107(4) 0.2234(2) 0.1223(5) 0.0901(18) Uani 1 1 d .
H38 H 0.9909 0.2216 0.0509 0.108 Uiso 1 1 calc R
C52 C 0.7468(4) 0.22640(18) 0.1687(5) 0.0930(18) Uani 1 1 d .
H52A H 0.7157 0.2113 0.2251 0.140 Uiso 1 1 calc R
H52B H 0.8067 0.2145 0.1589 0.140 Uiso 1 1 calc R
H52C H 0.7125 0.2239 0.1026 0.140 Uiso 1 1 calc R
C67 C 1.1392(5) 0.4632(3) 0.2678(7) 0.142(3) Uani 1 1 d .
H67A H 1.1818 0.4441 0.2325 0.171 Uiso 1 1 calc R
H67B H 1.1195 0.4845 0.2160 0.171 Uiso 1 1 calc R
C3 C 0.5351(4) 0.1879(2) 1.0389(6) 0.0909(18) Uani 1 1 d .
H3A H 0.5291 0.1611 1.0698 0.109 Uiso 1 1 calc R
C2 C 0.5666(4) 0.19180(19) 0.9390(5) 0.0853(16) Uani 1 1 d .
H2 H 0.5840 0.1675 0.9014 0.102 Uiso 1 1 calc R
C61 C 0.7736(5) 0.3812(2) 0.6579(4) 0.0911(18) Uani 1 1 d .
H61 H 0.7181 0.3698 0.6805 0.109 Uiso 1 1 calc R
C65 C 1.0780(4) 0.4514(3) 0.6257(6) 0.138(3) Uani 1 1 d .
H65A H 1.1303 0.4624 0.5883 0.207 Uiso 1 1 calc R
H65B H 1.0976 0.4309 0.6784 0.207 Uiso 1 1 calc R
H65C H 1.0467 0.4742 0.6612 0.207 Uiso 1 1 calc R
C68 C 1.1825(6) 0.4833(3) 0.3594(8) 0.180(4) Uani 1 1 d .
H68A H 1.2347 0.4992 0.3355 0.270 Uiso 1 1 calc R
H68B H 1.2018 0.4620 0.4100 0.270 Uiso 1 1 calc R
H68C H 1.1398 0.5022 0.3935 0.270 Uiso 1 1 calc R
C34 C 0.6256(5) 0.5102(2) 0.9090(6) 0.128(3) Uani 1 1 d .
H34A H 0.6793 0.5270 0.9224 0.192 Uiso 1 1 calc R
H34B H 0.5780 0.5186 0.9577 0.192 Uiso 1 1 calc R
H34C H 0.6053 0.5145 0.8359 0.192 Uiso 1 1 calc R
H1 H 0.605(3) 0.3222(17) 0.910(4) 0.074(17) Uiso 1 1 d .
H3 H 1.099(3) 0.3237(16) 0.331(5) 0.11(2) Uiso 1 1 d D

loop_
_atom_site_aniso_label
_atom_site_aniso_U_11
_atom_site_aniso_U_22
_atom_site_aniso_U_33
_atom_site_aniso_U_23
_atom_site_aniso_U_13
_atom_site_aniso_U_12
N4 0.051(2) 0.039(2) 0.056(2) -0.0068(16) -0.0038(15) 0.0032(16)
O5 0.088(2) 0.052(2) 0.084(2) -0.0173(18) 0.0142(18) -0.0191(18)
N2 0.056(2) 0.052(3) 0.0498(19) 0.0063(16) 0.0099(15) -0.0034(18)
O1 0.097(3) 0.064(3) 0.093(2) 0.020(2) -0.0071(19) -0.029(2)
O3 0.058(2) 0.068(3) 0.094(2) -0.0099(19) -0.0011(16) -0.0125(17)
O4 0.079(2) 0.083(3) 0.071(2) 0.0251(18) 0.0289(18) 0.000(2)
O7 0.077(2) 0.082(3) 0.119(3) 0.008(2) -0.001(2) -0.029(2)
N1 0.056(3) 0.069(3) 0.075(3) 0.014(2) 0.014(2) 0.009(2)
C41 0.065(3) 0.059(3) 0.036(2) -0.0043(19) -0.0078(18) 0.006(2)
O2 0.052(2) 0.082(3) 0.137(3) 0.027(2) 0.0038(19) -0.0009(19)
C8 0.053(3) 0.050(3) 0.048(2) 0.0041(19) 0.0089(18) 0.000(2)
C46 0.051(2) 0.059(3) 0.051(2) -0.004(2) -0.0025(18) 0.004(2)
O8 0.088(3) 0.105(3) 0.091(3) -0.040(2) -0.032(2) 0.001(2)
C12 0.053(2) 0.068(3) 0.045(2) 0.002(2) 0.0113(19) -0.008(2)
O6 0.059(2) 0.096(3) 0.140(3) -0.024(2) -0.003(2) -0.005(2)
C44 0.045(2) 0.051(3) 0.054(2) -0.002(2) 0.0029(18) -0.003(2)
C45 0.063(3) 0.047(3) 0.052(2) -0.0019(19) 0.0042(19) 0.000(2)
C7 0.059(3) 0.060(3) 0.039(2) -0.003(2) 0.0128(18) 0.006(2)
C10 0.049(2) 0.049(3) 0.054(2) 0.001(2) 0.0023(18) -0.006(2)
N3 0.059(3) 0.057(3) 0.077(3) -0.018(2) -0.0056(19) 0.012(2)
C9 0.053(2) 0.045(3) 0.050(2) 0.0022(19) 0.0065(18) -0.004(2)
C19 0.053(2) 0.056(3) 0.050(2) -0.012(2) 0.0053(18) -0.001(2)
C47 0.069(3) 0.071(4) 0.055(3) 0.009(2) -0.002(2) -0.005(3)
C53 0.052(2) 0.051(3) 0.053(2) 0.005(2) 0.0058(19) -0.003(2)
C25 0.071(3) 0.048(3) 0.044(2) 0.0031(19) 0.007(2) 0.010(2)
C40 0.048(3) 0.071(4) 0.070(3) -0.001(3) 0.002(2) 0.006(2)
C56 0.077(4) 0.071(4) 0.093(4) 0.022(3) 0.010(3) 0.025(3)
C55 0.055(3) 0.085(5) 0.087(3) 0.010(3) -0.004(2) 0.008(3)
C30 0.068(3) 0.061(3) 0.064(3) 0.010(2) 0.012(2) 0.020(3)
C57 0.078(3) 0.054(3) 0.070(3) 0.004(2) 0.009(3) 0.012(3)
C20 0.055(3) 0.078(4) 0.077(3) -0.002(3) 0.013(2) 0.003(3)
C26 0.087(4) 0.056(3) 0.057(3) 0.002(2) -0.004(2) 0.008(3)
C6 0.055(3) 0.047(3) 0.062(3) 0.010(2) 0.011(2) 0.006(2)
C42 0.058(3) 0.059(3) 0.049(2) -0.004(2) -0.0048(19) 0.002(2)
C32 0.054(3) 0.071(4) 0.062(3) 0.017(2) 0.013(2) -0.002(3)
C51 0.062(3) 0.058(3) 0.071(3) -0.012(2) -0.001(2) -0.001(2)
C16 0.072(3) 0.091(4) 0.066(3) 0.028(3) 0.021(3) 0.003(3)
C11 0.066(3) 0.039(3) 0.049(2) -0.0039(18) 0.0063(19) 0.005(2)
C23 0.085(4) 0.092(5) 0.071(3) -0.005(3) 0.007(3) 0.033(3)
C14 0.083(3) 0.098(5) 0.050(3) -0.002(3) 0.006(2) -0.004(3)
C13 0.070(3) 0.075(4) 0.051(3) -0.011(2) 0.011(2) -0.004(3)
C17 0.060(3) 0.061(3) 0.066(3) 0.003(2) 0.003(2) -0.008(2)
C24 0.068(3) 0.062(4) 0.063(3) -0.006(2) 0.009(2) 0.005(2)
C29 0.121(5) 0.070(4) 0.059(3) 0.014(3) 0.028(3) 0.043(4)
C59 0.082(3) 0.043(3) 0.055(3) -0.005(2) -0.008(2) 0.012(2)
C49 0.094(4) 0.104(5) 0.051(3) -0.002(3) -0.015(3) 0.004(4)
C39 0.078(3) 0.086(4) 0.059(3) -0.016(3) -0.015(2) 0.014(3)
C35 0.097(4) 0.065(4) 0.058(3) 0.001(3) 0.000(2) 0.004(3)
C18 0.080(4) 0.065(4) 0.126(5) 0.016(3) 0.008(3) -0.016(3)
C48 0.095(4) 0.106(5) 0.053(3) 0.015(3) -0.001(3) 0.001(4)
C63 0.129(5) 0.093(5) 0.054(3) -0.024(3) -0.025(3) 0.041(4)
C36 0.102(4) 0.074(5) 0.104(5) 0.010(4) 0.018(4) 0.008(3)
C33 0.088(4) 0.075(5) 0.120(5) 0.006(4) -0.016(3) -0.022(3)
C5 0.083(3) 0.082(4) 0.068(3) 0.012(3) 0.015(3) 0.012(3)
C66 0.065(3) 0.063(4) 0.078(3) -0.012(3) -0.015(2) -0.005(3)
C58 0.073(3) 0.053(3) 0.052(3) 0.005(2) 0.004(2) 0.002(2)
C43 0.062(3) 0.043(3) 0.056(2) 0.000(2) -0.0081(19) -0.004(2)
C37 0.074(4) 0.082(5) 0.126(5) -0.032(4) 0.028(4) -0.014(3)
C50 0.076(3) 0.092(5) 0.063(3) -0.030(3) -0.013(2) 0.016(3)
C64 0.082(4) 0.070(4) 0.069(3) -0.013(3) -0.016(3) 0.012(3)
C28 0.114(5) 0.086(5) 0.055(3) -0.005(3) -0.011(3) 0.036(4)
C54 0.064(3) 0.058(3) 0.073(3) 0.003(2) 0.001(2) 0.000(2)
C21 0.065(3) 0.116(6) 0.107(5) -0.011(4) 0.027(3) 0.008(4)
C22 0.091(5) 0.130(7) 0.104(5) -0.022(4) 0.017(4) 0.051(4)
C15 0.092(4) 0.106(5) 0.054(3) 0.000(3) 0.014(3) 0.009(4)
C60 0.100(4) 0.054(3) 0.060(3) 0.004(2) 0.008(3) 0.002(3)
C31 0.113(5) 0.118(6) 0.129(5) 0.060(4) 0.052(4) 0.004(4)
C1 0.088(4) 0.070(4) 0.070(3) 0.000(3) 0.005(3) 0.007(3)
C4 0.078(4) 0.096(5) 0.091(4) 0.040(4) 0.018(3) 0.004(3)
C62 0.133(5) 0.076(4) 0.062(3) 0.010(3) 0.005(4) 0.038(4)
C27 0.106(4) 0.062(4) 0.072(3) -0.012(3) -0.014(3) 0.015(3)
C38 0.084(4) 0.104(6) 0.082(4) -0.036(4) -0.015(3) 0.011(4)
C52 0.092(4) 0.065(4) 0.122(5) -0.020(3) 0.006(3) -0.016(3)
C67 0.103(5) 0.146(8) 0.178(7) -0.026(6) 0.000(5) -0.063(5)
C3 0.076(4) 0.076(5) 0.120(5) 0.034(4) -0.015(3) -0.015(3)
C2 0.097(4) 0.050(4) 0.109(5) -0.006(3) -0.023(3) 0.002(3)
C61 0.131(5) 0.082(5) 0.061(3) 0.006(3) 0.018(3) 0.024(4)
C65 0.102(5) 0.164(8) 0.147(6) -0.071(5) -0.053(4) 0.007(5)
C68 0.125(7) 0.143(9) 0.272(13) 0.008(8) -0.035(7) -0.021(6)
C34 0.122(6) 0.109(7) 0.153(6) -0.007(5) -0.017(5) -0.048(5)

loop_
_atom_type_symbol
_atom_type_description
_atom_type_scat_dispersion_real
_atom_type_scat_dispersion_imag
_atom_type_scat_source
C C 0.0033 0.0016 'International Tables Vol C Tables 4.2.6.8 and 6.1.1.4'
H H 0.0000 0.0000 'International Tables Vol C Tables 4.2.6.8 and 6.1.1.4'
N N 0.0061 0.0033 'International Tables Vol C Tables 4.2.6.8 and 6.1.1.4'
O O 0.0106 0.0060 'International Tables Vol C Tables 4.2.6.8 and 6.1.1.4'

loop_
_geom_angle_atom_site_label_1
_geom_angle_atom_site_label_2
_geom_angle_atom_site_label_3
_geom_angle
C53 N4 C43 120.7(3)
C53 N4 C44 119.2(3)
C43 N4 C44 118.4(3)
C51 O5 C52 119.4(4)
C19 N2 C10 120.1(3)
C19 N2 C9 120.0(3)
C10 N2 C9 118.3(3)
C17 O1 C18 116.6(4)
C32 O3 C33 115.3(4)
C30 O4 C31 117.5(4)
C66 O7 C67 118.2(5)
C7 N1 C6 124.7(4)
C7 N1 H1 112(4)
C6 N1 H1 117(4)
C42 C41 N3 124.8(4)
C42 C41 C45 116.1(4)
N3 C41 C45 119.1(4)
C7 C8 C32 121.0(4)
C7 C8 C9 118.0(4)
C32 C8 C9 120.7(4)
C51 C46 C47 118.7(4)
C51 C46 C44 119.1(4)
C47 C46 C44 122.1(4)
C64 O8 C65 117.2(5)
C13 C12 C17 118.4(4)
C13 C12 C10 122.7(4)
C17 C12 C10 118.9(4)
N4 C44 C46 112.7(3)
N4 C44 C45 110.2(3)
C46 C44 C45 110.7(3)
N4 C44 H44 107.7
C46 C44 H44 107.7
C45 C44 H44 107.7
C41 C45 C44 110.4(4)
C41 C45 H45A 109.6
C44 C45 H45A 109.6
C41 C45 H45B 109.6
C44 C45 H45B 109.6
H45A C45 H45B 108.1
C8 C7 N1 124.2(4)
C8 C7 C11 115.9(4)
N1 C7 C11 119.9(4)
N2 C10 C12 112.0(3)
N2 C10 C11 111.2(3)
C12 C10 C11 110.6(3)
N2 C10 H10 107.6
C12 C10 H10 107.6
C11 C10 H10 107.6
C41 N3 C40 125.2(4)
C41 N3 H3 102(4)
C40 N3 H3 129(4)
N2 C9 C8 110.2(3)
N2 C9 C25 110.6(3)
C8 C9 C25 114.5(3)
N2 C9 H9 107.1
C8 C9 H9 107.1
C25 C9 H9 107.1
C24 C19 C20 117.8(4)
C24 C19 N2 121.5(4)
C20 C19 N2 120.8(4)
C46 C47 C48 120.0(5)
C46 C47 H47 120.0
C48 C47 H47 120.0
C54 C53 N4 121.9(4)
C54 C53 C58 116.5(4)
N4 C53 C58 121.5(4)
C26 C25 C30 117.7(4)
C26 C25 C9 122.6(4)
C30 C25 C9 119.6(4)
C35 C40 C39 118.7(5)
C35 C40 N3 120.8(4)
C39 C40 N3 120.5(5)
C57 C56 C55 118.1(5)
C57 C56 H56 121.0
C55 C56 H56 121.0
C56 C55 C54 120.9(5)
C56 C55 H55 119.5
C54 C55 H55 119.5
O4 C30 C25 115.3(4)
O4 C30 C29 125.0(5)
C25 C30 C29 119.8(5)
C58 C57 C56 121.9(5)
C58 C57 H57 119.1
C56 C57 H57 119.1
C21 C20 C19 120.7(5)
C21 C20 H20 119.7
C19 C20 H20 119.7
C25 C26 C27 122.9(5)
C25 C26 H26 118.6
C27 C26 H26 118.6
C1 C6 C5 117.1(5)
C1 C6 N1 121.4(4)
C5 C6 N1 121.5(4)
C41 C42 C66 120.6(4)
C41 C42 C43 117.6(4)
C66 C42 C43 121.4(5)
O2 C32 O3 121.5(5)
O2 C32 C8 123.9(5)
O3 C32 C8 114.6(4)
O5 C51 C46 115.8(4)
O5 C51 C50 123.7(5)
C46 C51 C50 120.5(5)
C17 C16 C15 119.7(5)
C17 C16 H16 120.2
C15 C16 H16 120.2
C7 C11 C10 109.4(3)
C7 C11 H11A 109.8
C10 C11 H11A 109.8
C7 C11 H11B 109.8
C10 C11 H11B 109.8
H11A C11 H11B 108.2
C22 C23 C24 119.2(6)
C22 C23 H23 120.4
C24 C23 H23 120.4
C15 C14 C13 119.1(5)
C15 C14 H14 120.4
C13 C14 H14 120.4
C12 C13 C14 121.9(5)
C12 C13 H13 119.1
C14 C13 H13 119.1
O1 C17 C16 124.8(5)
O1 C17 C12 114.8(4)
C16 C17 C12 120.4(5)
C23 C24 C19 121.6(5)
C23 C24 H24 119.2
C19 C24 H24 119.2
C28 C29 C30 119.2(5)
C28 C29 H29 120.4
C30 C29 H29 120.4
C64 C59 C60 117.5(4)
C64 C59 C43 121.4(4)
C60 C59 C43 121.1(4)
C48 C49 C50 119.7(5)
C48 C49 H49 120.1
C50 C49 H49 120.1
C40 C39 C38 119.6(6)
C40 C39 H39 120.2
C38 C39 H39 120.2
C36 C35 C40 121.6(5)
C36 C35 H35 119.2
C40 C35 H35 119.2
O1 C18 H18A 109.5
O1 C18 H18B 109.5
H18A C18 H18B 109.5
O1 C18 H18C 109.5
H18A C18 H18C 109.5
H18B C18 H18C 109.5
C49 C48 C47 121.3(5)
C49 C48 H48 119.4
C47 C48 H48 119.4
C62 C63 C64 117.3(5)
C62 C63 H63 121.3
C64 C63 H63 121.3
C35 C36 C37 119.7(6)
C35 C36 H36 120.2
C37 C36 H36 120.2
O3 C33 C34 106.7(5)
O3 C33 H33A 110.4
C34 C33 H33A 110.4
O3 C33 H33B 110.4
C34 C33 H33B 110.4
H33A C33 H33B 108.6
C4 C5 C6 121.3(5)
C4 C5 H5 119.3
C6 C5 H5 119.3
O6 C66 O7 120.5(5)
O6 C66 C42 125.1(6)
O7 C66 C42 114.3(5)
C57 C58 C53 121.3(5)
C57 C58 H58 119.4
C53 C58 H58 119.4
N4 C43 C42 110.3(3)
N4 C43 C59 112.0(3)
C42 C43 C59 114.0(4)
N4 C43 H43 106.7
C42 C43 H43 106.7
C59 C43 H43 106.7
C38 C37 C36 118.5(6)
C38 C37 H37 120.7
C36 C37 H37 120.7
C49 C50 C51 119.7(5)
C49 C50 H50 120.1
C51 C50 H50 120.1
C59 C64 O8 114.8(4)
C59 C64 C63 122.5(5)
O8 C64 C63 122.6(5)
C27 C28 C29 121.7(5)
C27 C28 H28 119.1
C29 C28 H28 119.1
C55 C54 C53 121.3(5)
C55 C54 H54 119.3
C53 C54 H54 119.3
C20 C21 C22 119.5(5)
C20 C21 H21 120.3
C22 C21 H21 120.3
C23 C22 C21 121.2(5)
C23 C22 H22 119.4
C21 C22 H22 119.4
C14 C15 C16 120.5(5)
C14 C15 H15 119.8
C16 C15 H15 119.8
C61 C60 C59 120.7(5)
C61 C60 H60 119.6
C59 C60 H60 119.6
O4 C31 H31A 109.5
O4 C31 H31B 109.5
H31A C31 H31B 109.5
O4 C31 H31C 109.5
H31A C31 H31C 109.5
H31B C31 H31C 109.5
C6 C1 C2 119.8(5)
C6 C1 H1A 120.1
C2 C1 H1A 120.1
C5 C4 C3 120.4(5)
C5 C4 H4 119.8
C3 C4 H4 119.8
C61 C62 C63 121.6(5)
C61 C62 H62 119.2
C63 C62 H62 119.2
C28 C27 C26 118.7(6)
C28 C27 H27 120.6
C26 C27 H27 120.6
C37 C38 C39 121.8(6)
C37 C38 H38 119.1
C39 C38 H38 119.1
O5 C52 H52A 109.5
O5 C52 H52B 109.5
H52A C52 H52B 109.5
O5 C52 H52C 109.5
H52A C52 H52C 109.5
H52B C52 H52C 109.5
C68 C67 O7 107.6(7)
C68 C67 H67A 110.2
O7 C67 H67A 110.2
C68 C67 H67B 110.2
O7 C67 H67B 110.2
H67A C67 H67B 108.5
C2 C3 C4 119.7(6)
C2 C3 H3A 120.1
C4 C3 H3A 120.1
C3 C2 C1 121.7(6)
C3 C2 H2 119.1
C1 C2 H2 119.1
C62 C61 C60 120.4(6)
C62 C61 H61 119.8
C60 C61 H61 119.8
O8 C65 H65A 109.5
O8 C65 H65B 109.5
H65A C65 H65B 109.5
O8 C65 H65C 109.5
H65A C65 H65C 109.5
H65B C65 H65C 109.5
C67 C68 H68A 109.5
C67 C68 H68B 109.5
H68A C68 H68B 109.5
C67 C68 H68C 109.5
H68A C68 H68C 109.5
H68B C68 H68C 109.5
C33 C34 H34A 109.5
C33 C34 H34B 109.5
H34A C34 H34B 109.5
C33 C34 H34C 109.5
H34A C34 H34C 109.5
H34B C34 H34C 109.5

loop_
_geom_bond_atom_site_label_1
_geom_bond_atom_site_label_2
_geom_bond_distance
N4 C53 1.395(5)
N4 C43 1.467(5)
N4 C44 1.474(5)
O5 C51 1.373(6)
O5 C52 1.403(6)
N2 C19 1.405(5)
N2 C10 1.458(5)
N2 C9 1.484(5)
O1 C17 1.369(6)
O1 C18 1.412(6)
O3 C32 1.346(6)
O3 C33 1.452(6)
O4 C30 1.367(6)
O4 C31 1.441(5)
O7 C66 1.343(6)
O7 C67 1.483(7)
N1 C7 1.371(6)
N1 C6 1.418(6)
N1 H1 0.85(5)
C41 C42 1.353(6)
C41 N3 1.377(6)
C41 C45 1.502(6)
O2 C32 1.219(5)
C8 C7 1.354(6)
C8 C32 1.452(6)
C8 C9 1.517(6)
C46 C51 1.377(6)
C46 C47 1.386(6)
C46 C44 1.525(5)
O8 C64 1.390(6)
O8 C65 1.435(7)
C12 C13 1.362(6)
C12 C17 1.411(6)
C12 C10 1.537(5)
O6 C66 1.229(6)
C44 C45 1.531(6)
C44 H44 0.9800
C45 H45A 0.9700
C45 H45B 0.9700
C7 C11 1.521(6)
C10 C11 1.536(5)
C10 H10 0.9800
N3 C40 1.421(6)
N3 H3 0.86(2)
C9 C25 1.558(6)
C9 H9 0.9800
C19 C24 1.392(6)
C19 C20 1.405(6)
C47 C48 1.403(6)
C47 H47 0.9300
C53 C54 1.394(6)
C53 C58 1.411(6)
C25 C26 1.369(6)
C25 C30 1.400(6)
C40 C35 1.371(7)
C40 C39 1.387(6)
C56 C57 1.373(8)
C56 C55 1.384(7)
C56 H56 0.9300
C55 C54 1.390(7)
C55 H55 0.9300
C30 C29 1.416(7)
C57 C58 1.368(6)
C57 H57 0.9300
C20 C21 1.367(7)
C20 H20 0.9300
C26 C27 1.406(7)
C26 H26 0.9300
C6 C1 1.380(7)
C6 C5 1.398(6)
C42 C66 1.441(6)
C42 C43 1.513(6)
C51 C50 1.417(6)
C16 C17 1.382(6)
C16 C15 1.395(8)
C16 H16 0.9300
C11 H11A 0.9700
C11 H11B 0.9700
C23 C22 1.346(8)
C23 C24 1.388(6)
C23 H23 0.9300
C14 C15 1.367(8)
C14 C13 1.400(6)
C14 H14 0.9300
C13 H13 0.9300
C24 H24 0.9300
C29 C28 1.389(8)
C29 H29 0.9300
C59 C64 1.366(7)
C59 C60 1.399(6)
C59 C43 1.552(6)
C49 C48 1.351(8)
C49 C50 1.377(7)
C49 H49 0.9300
C39 C38 1.389(8)
C39 H39 0.9300
C35 C36 1.370(8)
C35 H35 0.9300
C18 H18A 0.9600
C18 H18B 0.9600
C18 H18C 0.9600
C48 H48 0.9300
C63 C62 1.385(8)
C63 C64 1.407(7)
C63 H63 0.9300
C36 C37 1.407(9)
C36 H36 0.9300
C33 C34 1.478(9)
C33 H33A 0.9700
C33 H33B 0.9700
C5 C4 1.350(8)
C5 H5 0.9300
C58 H58 0.9300
C43 H43 0.9800
C37 C38 1.351(9)
C37 H37 0.9300
C50 H50 0.9300
C28 C27 1.333(7)
C28 H28 0.9300
C54 H54 0.9300
C21 C22 1.403(9)
C21 H21 0.9300
C22 H22 0.9300
C15 H15 0.9300
C60 C61 1.384(6)
C60 H60 0.9300
C31 H31A 0.9600
C31 H31B 0.9600
C31 H31C 0.9600
C1 C2 1.381(8)
C1 H1A 0.9300
C4 C3 1.361(8)
C4 H4 0.9300
C62 C61 1.343(9)
C62 H62 0.9300
C27 H27 0.9300
C38 H38 0.9300
C52 H52A 0.9600
C52 H52B 0.9600
C52 H52C 0.9600
C67 C68 1.442(11)
C67 H67A 0.9700
C67 H67B 0.9700
C3 C2 1.328(7)
C3 H3A 0.9300
C2 H2 0.9300
C61 H61 0.9300
C65 H65A 0.9600
C65 H65B 0.9600
C65 H65C 0.9600
C68 H68A 0.9600
C68 H68B 0.9600
C68 H68C 0.9600
C34 H34A 0.9600
C34 H34B 0.9600
C34 H34C 0.9600

loop_
_geom_torsion_atom_site_label_1
_geom_torsion_atom_site_label_2
_geom_torsion_atom_site_label_3
_geom_torsion_atom_site_label_4
_geom_torsion
C53 N4 C44 C46 80.7(4)
C43 N4 C44 C46 -113.8(4)
C53 N4 C44 C45 -155.1(3)
C43 N4 C44 C45 10.4(5)
C51 C46 C44 N4 -159.8(4)
C47 C46 C44 N4 22.4(5)
C51 C46 C44 C45 76.2(5)
C47 C46 C44 C45 -101.6(5)
C42 C41 C45 C44 46.1(5)
N3 C41 C45 C44 -134.4(4)
N4 C44 C45 C41 -52.6(4)
C46 C44 C45 C41 72.8(4)
C32 C8 C7 N1 -10.0(6)
C9 C8 C7 N1 176.2(4)
C32 C8 C7 C11 170.5(3)
C9 C8 C7 C11 -3.3(5)
C6 N1 C7 C8 157.7(4)
C6 N1 C7 C11 -22.8(6)
C19 N2 C10 C12 -81.0(4)
C9 N2 C10 C12 113.5(4)
C19 N2 C10 C11 154.7(3)
C9 N2 C10 C11 -10.8(5)
C13 C12 C10 N2 -23.2(6)
C17 C12 C10 N2 158.9(4)
C13 C12 C10 C11 101.4(5)
C17 C12 C10 C11 -76.5(5)
C42 C41 N3 C40 -155.6(4)
C45 C41 N3 C40 24.9(6)
C19 N2 C9 C8 157.3(4)
C10 N2 C9 C8 -37.2(5)
C19 N2 C9 C25 -75.1(5)
C10 N2 C9 C25 90.4(4)
C7 C8 C9 N2 46.0(5)
C32 C8 C9 N2 -127.8(4)
C7 C8 C9 C25 -79.4(4)
C32 C8 C9 C25 106.8(4)
C10 N2 C19 C24 -164.9(4)
C9 N2 C19 C24 0.3(6)
C10 N2 C19 C20 15.6(6)
C9 N2 C19 C20 -179.1(4)
C51 C46 C47 C48 -1.1(7)
C44 C46 C47 C48 176.7(4)
C43 N4 C53 C54 176.8(4)
C44 N4 C53 C54 -18.0(6)
C43 N4 C53 C58 -1.8(6)
C44 N4 C53 C58 163.4(4)
N2 C9 C25 C26 -4.8(6)
C8 C9 C25 C26 120.4(5)
N2 C9 C25 C30 171.6(4)
C8 C9 C25 C30 -63.2(5)
C41 N3 C40 C35 -118.1(5)
C41 N3 C40 C39 62.2(6)
C57 C56 C55 C54 0.0(8)
C31 O4 C30 C25 -177.1(5)
C31 O4 C30 C29 3.7(7)
C26 C25 C30 O4 179.8(4)
C9 C25 C30 O4 3.2(6)
C26 C25 C30 C29 -0.9(7)
C9 C25 C30 C29 -177.6(4)
C55 C56 C57 C58 0.5(8)
C24 C19 C20 C21 0.5(7)
N2 C19 C20 C21 180.0(5)
C30 C25 C26 C27 -0.8(7)
C9 C25 C26 C27 175.7(4)
C7 N1 C6 C1 114.8(5)
C7 N1 C6 C5 -65.5(7)
N3 C41 C42 C66 12.1(6)
C45 C41 C42 C66 -168.4(4)
N3 C41 C42 C43 -175.0(4)
C45 C41 C42 C43 4.5(5)
C33 O3 C32 O2 4.4(6)
C33 O3 C32 C8 -176.7(4)
C7 C8 C32 O2 18.1(6)
C9 C8 C32 O2 -168.4(4)
C7 C8 C32 O3 -160.8(4)
C9 C8 C32 O3 12.8(5)
C52 O5 C51 C46 -159.1(4)
C52 O5 C51 C50 19.5(7)
C47 C46 C51 O5 178.6(4)
C44 C46 C51 O5 0.8(6)
C47 C46 C51 C50 0.0(7)
C44 C46 C51 C50 -177.9(4)
C8 C7 C11 C10 -46.8(5)
N1 C7 C11 C10 133.7(4)
N2 C10 C11 C7 52.9(4)
C12 C10 C11 C7 -72.2(4)
C17 C12 C13 C14 1.7(7)
C10 C12 C13 C14 -176.2(4)
C15 C14 C13 C12 -3.1(8)
C18 O1 C17 C16 -17.6(7)
C18 O1 C17 C12 160.7(4)
C15 C16 C17 O1 177.8(5)
C15 C16 C17 C12 -0.4(7)
C13 C12 C17 O1 -178.3(4)
C10 C12 C17 O1 -0.3(6)
C13 C12 C17 C16 0.1(7)
C10 C12 C17 C16 178.1(4)
C22 C23 C24 C19 0.6(8)
C20 C19 C24 C23 -0.6(7)
N2 C19 C24 C23 179.9(4)
O4 C30 C29 C28 -179.5(5)
C25 C30 C29 C28 1.3(7)
C35 C40 C39 C38 -1.2(7)
N3 C40 C39 C38 178.5(5)
C39 C40 C35 C36 1.7(8)
N3 C40 C35 C36 -178.1(5)
C50 C49 C48 C47 0.3(9)
C46 C47 C48 C49 1.0(8)
C40 C35 C36 C37 -2.3(8)
C32 O3 C33 C34 164.0(5)
C1 C6 C5 C4 -1.5(7)
N1 C6 C5 C4 178.8(5)
C67 O7 C66 O6 2.9(7)
C67 O7 C66 C42 -173.8(5)
C41 C42 C66 O6 -21.2(7)
C43 C42 C66 O6 166.3(5)
C41 C42 C66 O7 155.4(4)
C43 C42 C66 O7 -17.2(6)
C56 C57 C58 C53 -0.6(7)
C54 C53 C58 C57 0.0(6)
N4 C53 C58 C57 178.7(4)
C53 N4 C43 C42 -157.3(4)
C44 N4 C43 C42 37.4(5)
C53 N4 C43 C59 74.5(5)
C44 N4 C43 C59 -90.7(4)
C41 C42 C43 N4 -46.9(5)
C66 C42 C43 N4 125.9(4)
C41 C42 C43 C59 80.1(5)
C66 C42 C43 C59 -107.1(5)
C64 C59 C43 N4 -171.8(4)
C60 C59 C43 N4 5.9(6)
C64 C59 C43 C42 62.0(6)
C60 C59 C43 C42 -120.3(5)
C35 C36 C37 C38 2.5(8)
C48 C49 C50 C51 -1.4(8)
O5 C51 C50 C49 -177.3(5)
C46 C51 C50 C49 1.2(7)
C60 C59 C64 O8 -178.4(4)
C43 C59 C64 O8 -0.6(7)
C60 C59 C64 C63 -1.5(7)
C43 C59 C64 C63 176.2(4)
C65 O8 C64 C59 175.8(5)
C65 O8 C64 C63 -1.1(8)
C62 C63 C64 C59 0.0(8)
C62 C63 C64 O8 176.6(5)
C30 C29 C28 C27 0.2(8)
C56 C55 C54 C53 -0.6(7)
N4 C53 C54 C55 -178.1(4)
C58 C53 C54 C55 0.5(6)
C19 C20 C21 C22 -0.4(9)
C24 C23 C22 C21 -0.4(10)
C20 C21 C22 C23 0.3(10)
C13 C14 C15 C16 2.7(8)
C17 C16 C15 C14 -1.0(8)
C64 C59 C60 C61 1.7(7)
C43 C59 C60 C61 -176.1(4)
C5 C6 C1 C2 0.4(7)
N1 C6 C1 C2 -179.9(5)
C6 C5 C4 C3 1.1(9)
C64 C63 C62 C61 1.5(9)
C29 C28 C27 C26 -1.9(8)
C25 C26 C27 C28 2.3(8)
C36 C37 C38 C39 -2.2(9)
C40 C39 C38 C37 1.6(8)
C66 O7 C67 C68 -93.4(8)
C5 C4 C3 C2 0.5(9)
C4 C3 C2 C1 -1.6(9)
C6 C1 C2 C3 1.1(8)
C63 C62 C61 C60 -1.4(9)
C59 C60 C61 C62 -0.3(8)
